data_7055568
loop_
_publ_author_name
'Molitor, Sebastian'
'Mahler, Christoph'
'Gessner, Viktoria H.'

_publ_section_title
;
 Synthesis and Solid-State Structures of Gold(I) Complexes of Diphosphines
;
_journal_name_full 'New J. Chem.'
_journal_paper_doi 10.1039/C6NJ00786D
_journal_year 2016
_chemical_formula_sum 'C32 H36 Au2 Cl2 O5 P2'
_chemical_formula_weight 1027.38
_space_group_crystal_system triclinic
_space_group_IT_number 2
_space_group_name_Hall '-P 1'
_space_group_name_H-M_alt 'P -1'
_symmetry_space_group_name_Hall '-P 1'
_symmetry_space_group_name_H-M 'P -1'
_atom_sites_solution_hydrogens geom
_audit_creation_method SHELXL-2014/7
_audit_update_record
;
2016-03-10 deposited with the CCDC.
2016-05-16 downloaded from the CCDC.
;
_cell_angle_alpha 77.741(2)
_cell_angle_beta 80.078(2)
_cell_angle_gamma 75.775(2)
_cell_formula_units_Z 2
_cell_length_a 10.9838(5)
_cell_length_b 12.5329(6)
_cell_length_c 13.3045(6)
_cell_measurement_reflns_used 6097
_cell_measurement_temperature 100(2)
_cell_measurement_theta_max 26.31
_cell_measurement_theta_min 2.33
_cell_volume 1720.84(14)
_computing_cell_refinement 'Saint+ ver. 7.68A (Bruker AXS)'
_computing_data_collection 'APEX2 ver. 2014.9 (Bruker AXS)'
_computing_data_reduction 'Saint+ ver. 7.68A (Bruker AXS)'
_computing_molecular_graphics 'ShelXLe (Huebschle et all, 2011)'
_computing_publication_material 'SHELXL-2014/6 (Sheldrick, 2014)'
_computing_structure_refinement 'SHELXL-2014/7 (Sheldrick, 2014)'
_computing_structure_solution 'SHELXT 2014/4 (Sheldrick, 2014)'
_diffrn_ambient_temperature 100(2)
_diffrn_measured_fraction_theta_full 0.998
_diffrn_measured_fraction_theta_max 0.998
_diffrn_measurement_device_type 'Bruker APEX-II CCD'
_diffrn_measurement_method 'omega scans'
_diffrn_radiation_type MoK\a
_diffrn_radiation_wavelength 0.71073
_diffrn_reflns_av_R_equivalents 0.0481
_diffrn_reflns_av_unetI/netI 0.0528
_diffrn_reflns_Laue_measured_fraction_full 0.998
_diffrn_reflns_Laue_measured_fraction_max 0.998
_diffrn_reflns_limit_h_max 13
_diffrn_reflns_limit_h_min -13
_diffrn_reflns_limit_k_max 14
_diffrn_reflns_limit_k_min -14
_diffrn_reflns_limit_l_max 15
_diffrn_reflns_limit_l_min -15
_diffrn_reflns_number 21898
_diffrn_reflns_point_group_measured_fraction_full 0.998
_diffrn_reflns_point_group_measured_fraction_max 0.998
_diffrn_reflns_theta_full 24.992
_diffrn_reflns_theta_max 24.992
_diffrn_reflns_theta_min 2.441
_diffrn_source 'rotating-anode X-ray tube'
_exptl_absorpt_coefficient_mu 8.801
_exptl_absorpt_correction_T_max 0.7454
_exptl_absorpt_correction_T_min 0.5124
_exptl_absorpt_correction_type empirical
_exptl_absorpt_process_details sadabs
_exptl_crystal_colour colourless
_exptl_crystal_density_diffrn 1.983
_exptl_crystal_description plate
_exptl_crystal_F_000 980
_exptl_crystal_size_max 0.260
_exptl_crystal_size_mid 0.090
_exptl_crystal_size_min 0.060
_refine_diff_density_max 2.286
_refine_diff_density_min -1.777
_refine_diff_density_rms 0.192
_refine_ls_extinction_method none
_refine_ls_goodness_of_fit_ref 1.025
_refine_ls_hydrogen_treatment constr
_refine_ls_matrix_type full
_refine_ls_number_parameters 368
_refine_ls_number_reflns 6032
_refine_ls_number_restraints 0
_refine_ls_restrained_S_all 1.025
_refine_ls_R_factor_all 0.0536
_refine_ls_R_factor_gt 0.0364
_refine_ls_shift/su_max 0.001
_refine_ls_shift/su_mean 0.000
_refine_ls_structure_factor_coef Fsqd
_refine_ls_weighting_details 'w=1/[\s^2^(Fo^2^)+(0.0387P)^2^+11.2569P] where P=(Fo^2^+2Fc^2^)/3'
_refine_ls_weighting_scheme calc
_refine_ls_wR_factor_gt 0.0832
_refine_ls_wR_factor_ref 0.0909
_reflns_Friedel_coverage 0.000
_reflns_number_gt 4784
_reflns_number_total 6032
_reflns_threshold_expression 'I > 2\s(I)'
_cod_data_source_file c6nj00786d2.cif
_cod_data_source_block sad
_cod_database_code 7055568
_shelx_shelxl_version_number 2014/7
_shelx_space_group_comment
;
The symmetry employed for this shelxl refinement is uniquely defined
by the following loop, which should always be used as a source of
symmetry information in preference to the above space-group names.
They are only intended as comments.
;
_shelx_estimated_absorpt_t_min 0.208
_shelx_estimated_absorpt_t_max 0.620

loop_
_space_group_symop_operation_xyz
'x, y, z'
'-x, -y, -z'

loop_
_atom_site_label
_atom_site_type_symbol
_atom_site_fract_x
_atom_site_fract_y
_atom_site_fract_z
_atom_site_U_iso_or_equiv
_atom_site_adp_type
_atom_site_occupancy
_atom_site_site_symmetry_order
_atom_site_calc_flag
_atom_site_refinement_flags_posn
_atom_site_refinement_flags_adp
Au1 Au 0.46198(3) 0.46783(3) 0.29276(2) 0.02364(11) Uani 1 1 d . .
Cl1 Cl 0.6141(3) 0.5620(2) 0.2967(2) 0.0425(6) Uani 1 1 d . .
P1 P 0.3121(2) 0.37854(17) 0.28208(15) 0.0154(4) Uani 1 1 d . .
O1 O 0.0777(5) 0.2866(5) 0.3226(4) 0.0220(13) Uani 1 1 d . .
C1 C 0.1999(8) 0.3700(6) 0.3981(6) 0.0167(18) Uani 1 1 d . .
Au2 Au 0.25068(3) 0.18057(2) 0.13932(2) 0.01449(10) Uani 1 1 d . .
Cl2 Cl 0.11978(19) 0.16107(18) 0.03158(16) 0.0237(5) Uani 1 1 d . .
P2 P 0.37036(18) 0.20053(17) 0.25157(15) 0.0135(4) Uani 1 1 d . .
O2 O 0.4107(5) 0.3876(4) 0.0716(4) 0.0178(12) Uani 1 1 d . .
C2 C 0.2213(8) 0.4071(7) 0.4828(6) 0.0197(18) Uani 1 1 d . .
H2 H 0.2916 0.4408 0.4764 0.024 Uiso 1 1 calc R U
O3 O 0.4668(5) 0.2088(5) 0.4407(4) 0.0210(13) Uani 1 1 d . .
C3 C 0.1439(8) 0.3970(7) 0.5770(7) 0.026(2) Uani 1 1 d . .
H3 H 0.1593 0.4237 0.6342 0.031 Uiso 1 1 calc R U
O4 O 0.5026(5) -0.0074(5) 0.1923(5) 0.0275(14) Uani 1 1 d . .
C4 C 0.0438(9) 0.3466(8) 0.5841(7) 0.030(2) Uani 1 1 d . .
H4 H -0.0099 0.3381 0.6481 0.036 Uiso 1 1 calc R U
C5 C 0.0186(8) 0.3083(7) 0.5028(7) 0.025(2) Uani 1 1 d . .
H5 H -0.0509 0.2734 0.5104 0.029 Uiso 1 1 calc R U
C6 C 0.0958(8) 0.3211(7) 0.4092(6) 0.0217(19) Uani 1 1 d . .
C7 C -0.0264(9) 0.2364(8) 0.3286(7) 0.034(2) Uani 1 1 d . .
H7A H -0.0219 0.2086 0.2643 0.051 Uiso 1 1 calc R U
H7B H -0.1056 0.2920 0.3383 0.051 Uiso 1 1 calc R U
H7C H -0.0236 0.1740 0.3873 0.051 Uiso 1 1 calc R U
C8 C 0.2269(7) 0.4510(7) 0.1749(6) 0.0174(18) Uani 1 1 d . .
C9 C 0.1017(8) 0.5141(7) 0.1879(7) 0.0230(19) Uani 1 1 d . .
H9 H 0.0568 0.5147 0.2556 0.028 Uiso 1 1 calc R U
C10 C 0.0440(8) 0.5747(7) 0.1033(7) 0.024(2) Uani 1 1 d . .
H10 H -0.0395 0.6190 0.1123 0.029 Uiso 1 1 calc R U
C11 C 0.1088(8) 0.5704(7) 0.0051(7) 0.025(2) Uani 1 1 d . .
H11 H 0.0678 0.6111 -0.0531 0.030 Uiso 1 1 calc R U
C12 C 0.2316(8) 0.5089(7) -0.0114(6) 0.0223(19) Uani 1 1 d . .
H12 H 0.2747 0.5075 -0.0796 0.027 Uiso 1 1 calc R U
C13 C 0.2895(7) 0.4496(7) 0.0744(6) 0.0183(18) Uani 1 1 d . .
C14 C 0.4757(8) 0.3627(8) -0.0264(6) 0.029(2) Uani 1 1 d . .
H14A H 0.4230 0.3305 -0.0589 0.043 Uiso 1 1 calc R U
H14B H 0.5560 0.3090 -0.0159 0.043 Uiso 1 1 calc R U
H14C H 0.4927 0.4316 -0.0714 0.043 Uiso 1 1 calc R U
C15 C 0.3390(7) 0.1197(6) 0.3793(6) 0.0148(12) Uani 1 1 d . .
C16 C 0.2587(8) 0.0464(7) 0.3963(6) 0.0235(14) Uani 1 1 d . .
H16 H 0.2249 0.0356 0.3391 0.028 Uiso 1 1 calc R U
C17 C 0.2262(9) -0.0112(7) 0.4936(7) 0.028(2) Uani 1 1 d . .
H17 H 0.1715 -0.0617 0.5037 0.034 Uiso 1 1 calc R U
C18 C 0.2754(8) 0.0065(7) 0.5766(6) 0.028(2) Uani 1 1 d . .
H18 H 0.2524 -0.0312 0.6445 0.034 Uiso 1 1 calc R U
C19 C 0.3564(8) 0.0771(7) 0.5623(6) 0.026(2) Uani 1 1 d . .
H19 H 0.3906 0.0864 0.6200 0.031 Uiso 1 1 calc R U
C20 C 0.3891(8) 0.1354(7) 0.4642(7) 0.023(2) Uani 1 1 d . .
C21 C 0.5131(9) 0.2365(8) 0.5250(7) 0.029(2) Uani 1 1 d . .
H21A H 0.5581 0.2973 0.4982 0.043 Uiso 1 1 calc R U
H21B H 0.5711 0.1706 0.5576 0.043 Uiso 1 1 calc R U
H21C H 0.4416 0.2603 0.5765 0.043 Uiso 1 1 calc R U
C22 C 0.5458(7) 0.1652(6) 0.2092(6) 0.0148(12) Uani 1 1 d . .
C23 C 0.6215(8) 0.2300(7) 0.2010(6) 0.0235(14) Uani 1 1 d . .
H23 H 0.5897 0.2998 0.2237 0.028 Uiso 1 1 calc R U
C24 C 0.7501(8) 0.2029(7) 0.1599(6) 0.027(2) Uani 1 1 d . .
H24 H 0.8048 0.2524 0.1551 0.033 Uiso 1 1 calc R U
C25 C 0.7925(8) 0.1025(7) 0.1272(6) 0.0251(14) Uani 1 1 d . .
H25 H 0.8784 0.0818 0.0983 0.030 Uiso 1 1 calc R U
C26 C 0.7127(8) 0.0302(8) 0.1354(6) 0.0251(14) Uani 1 1 d . .
H26 H 0.7436 -0.0392 0.1120 0.030 Uiso 1 1 calc R U
C27 C 0.5866(8) 0.0600(7) 0.1785(6) 0.0221(19) Uani 1 1 d . .
C28 C 0.5439(10) -0.1091(9) 0.1509(10) 0.050(3) Uani 1 1 d . .
H28A H 0.5742 -0.0917 0.0768 0.075 Uiso 1 1 calc R U
H28B H 0.4729 -0.1462 0.1602 0.075 Uiso 1 1 calc R U
H28C H 0.6127 -0.1587 0.1874 0.075 Uiso 1 1 calc R U
O1_1 O 1.1565(7) -0.1607(6) 0.3264(5) 0.0474(19) Uani 1 1 d . .
C2_1 C 1.2151(10) -0.2045(10) 0.1590(8) 0.047(3) Uani 1 1 d . .
H2A_1 H 1.2302 -0.2712 0.1261 0.056 Uiso 1 1 calc R U
H2B_1 H 1.2677 -0.1527 0.1176 0.056 Uiso 1 1 calc R U
C3_1 C 1.0765(10) -0.1475(9) 0.1691(8) 0.046(2) Uani 1 1 d . .
H3A_1 H 1.0560 -0.0899 0.1072 0.055 Uiso 1 1 calc R U
H3B_1 H 1.0219 -0.2021 0.1797 0.055 Uiso 1 1 calc R U
C4_1 C 1.0622(10) -0.0956(8) 0.2634(8) 0.038(2) Uani 1 1 d . .
H4A_1 H 1.0734 -0.0176 0.2428 0.046 Uiso 1 1 calc R U
H4B_1 H 0.9768 -0.0948 0.3024 0.046 Uiso 1 1 calc R U
C1_1 C 1.2429(10) -0.2365(10) 0.2677(8) 0.046(2) Uani 1 1 d . .
H1A_1 H 1.2329 -0.3140 0.2961 0.055 Uiso 1 1 calc R U
H1B_1 H 1.3310 -0.2328 0.2711 0.055 Uiso 1 1 calc R U

loop_
_atom_site_aniso_label
_atom_site_aniso_U_11
_atom_site_aniso_U_22
_atom_site_aniso_U_33
_atom_site_aniso_U_23
_atom_site_aniso_U_13
_atom_site_aniso_U_12
Au1 0.0250(2) 0.0265(2) 0.02166(19) -0.00544(15) -0.00480(15) -0.00751(16)
Cl1 0.0449(15) 0.0556(16) 0.0405(14) -0.0191(13) -0.0016(12) -0.0295(13)
P1 0.0144(11) 0.0160(10) 0.0138(10) -0.0023(8) -0.0010(8) -0.0008(9)
O1 0.020(3) 0.027(3) 0.021(3) -0.002(3) -0.002(3) -0.011(3)
C1 0.023(5) 0.011(4) 0.013(4) 0.003(3) -0.001(3) -0.004(3)
Au2 0.01196(17) 0.01722(17) 0.01388(16) -0.00265(12) -0.00322(12) -0.00142(13)
Cl2 0.0177(11) 0.0309(12) 0.0244(10) -0.0094(9) -0.0098(9) -0.0003(9)
P2 0.0103(10) 0.0167(10) 0.0126(10) -0.0011(8) -0.0027(8) -0.0019(8)
O2 0.014(3) 0.020(3) 0.015(3) 0.000(2) 0.001(2) 0.002(2)
C2 0.017(4) 0.021(4) 0.017(4) 0.001(3) -0.005(3) 0.001(4)
O3 0.024(3) 0.024(3) 0.017(3) -0.006(2) -0.009(3) -0.002(3)
C3 0.025(5) 0.033(5) 0.020(5) -0.005(4) -0.006(4) -0.005(4)
O4 0.019(3) 0.021(3) 0.045(4) -0.015(3) -0.002(3) -0.002(3)
C4 0.028(5) 0.034(5) 0.023(5) -0.007(4) 0.011(4) -0.003(4)
C5 0.018(5) 0.028(5) 0.027(5) -0.008(4) 0.009(4) -0.010(4)
C6 0.026(5) 0.016(4) 0.022(4) -0.002(4) -0.010(4) 0.002(4)
C7 0.028(5) 0.047(6) 0.035(5) -0.018(5) 0.000(4) -0.016(5)
C8 0.014(4) 0.020(4) 0.017(4) 0.001(3) -0.005(3) 0.000(3)
C9 0.020(5) 0.025(5) 0.022(4) -0.001(4) 0.001(4) -0.006(4)
C10 0.020(5) 0.021(5) 0.031(5) -0.005(4) -0.011(4) 0.004(4)
C11 0.023(5) 0.017(4) 0.035(5) 0.006(4) -0.016(4) -0.002(4)
C12 0.028(5) 0.021(4) 0.016(4) 0.003(3) -0.004(4) -0.008(4)
C13 0.014(4) 0.021(4) 0.022(4) 0.001(4) -0.004(3) -0.008(4)
C14 0.026(5) 0.039(6) 0.017(4) -0.007(4) 0.004(4) -0.002(4)
C15 0.018(3) 0.014(3) 0.008(3) 0.000(2) -0.005(2) 0.005(2)
C16 0.015(3) 0.030(3) 0.017(3) 0.002(3) -0.004(3) 0.007(3)
C17 0.026(5) 0.022(5) 0.026(5) 0.010(4) -0.002(4) 0.002(4)
C18 0.029(5) 0.029(5) 0.015(4) 0.006(4) 0.000(4) 0.006(4)
C19 0.030(5) 0.022(5) 0.018(4) 0.000(4) -0.007(4) 0.010(4)
C20 0.014(4) 0.022(4) 0.028(5) -0.008(4) 0.001(4) 0.008(4)
C21 0.028(5) 0.031(5) 0.029(5) -0.004(4) -0.017(4) -0.002(4)
C22 0.018(3) 0.014(3) 0.008(3) 0.000(2) -0.005(2) 0.005(2)
C23 0.015(3) 0.030(3) 0.017(3) 0.002(3) -0.004(3) 0.007(3)
C24 0.028(5) 0.030(5) 0.024(5) 0.014(4) -0.007(4) -0.017(4)
C25 0.012(3) 0.035(4) 0.022(3) -0.001(3) 0.002(3) 0.001(3)
C26 0.012(3) 0.035(4) 0.022(3) -0.001(3) 0.002(3) 0.001(3)
C27 0.019(5) 0.028(5) 0.018(4) -0.005(4) -0.003(4) -0.002(4)
C28 0.036(6) 0.045(6) 0.085(9) -0.045(6) 0.004(6) -0.018(5)
O1_1 0.063(5) 0.048(5) 0.038(4) 0.001(4) -0.023(4) -0.021(4)
C2_1 0.033(6) 0.054(7) 0.048(7) -0.013(6) 0.007(5) -0.005(5)
C3_1 0.028(4) 0.055(5) 0.049(5) 0.001(4) -0.008(4) -0.001(4)
C4_1 0.054(7) 0.027(5) 0.037(6) -0.012(4) -0.008(5) -0.007(5)
C1_1 0.028(4) 0.055(5) 0.049(5) 0.001(4) -0.008(4) -0.001(4)

loop_
_atom_type_symbol
_atom_type_description
_atom_type_scat_dispersion_real
_atom_type_scat_dispersion_imag
_atom_type_scat_source
C C 0.0033 0.0016 'International Tables Vol C Tables 4.2.6.8 and 6.1.1.4'
H H 0.0000 0.0000 'International Tables Vol C Tables 4.2.6.8 and 6.1.1.4'
O O 0.0106 0.0060 'International Tables Vol C Tables 4.2.6.8 and 6.1.1.4'
P P 0.1023 0.0942 'International Tables Vol C Tables 4.2.6.8 and 6.1.1.4'
Cl Cl 0.1484 0.1585 'International Tables Vol C Tables 4.2.6.8 and 6.1.1.4'
Au Au -2.0133 8.8022 'International Tables Vol C Tables 4.2.6.8 and 6.1.1.4'

loop_
_geom_angle_atom_site_label_1
_geom_angle_atom_site_label_2
_geom_angle_atom_site_label_3
_geom_angle
P1 Au1 Cl1 177.65(8)
C8 P1 C1 108.1(4)
C8 P1 Au1 109.7(3)
C1 P1 Au1 112.4(3)
C8 P1 P2 102.5(3)
C1 P1 P2 103.9(3)
Au1 P1 P2 119.31(10)
C6 O1 C7 118.6(6)
C2 C1 C6 117.8(7)
C2 C1 P1 118.8(6)
C6 C1 P1 123.2(6)
P2 Au2 Cl2 176.98(7)
C15 P2 C22 108.1(3)
C15 P2 Au2 112.5(3)
C22 P2 Au2 114.6(2)
C15 P2 P1 102.3(3)
C22 P2 P1 109.6(3)
Au2 P2 P1 109.09(10)
C13 O2 C14 118.0(6)
C1 C2 C3 122.3(8)
C20 O3 C21 118.1(6)
C4 C3 C2 117.4(8)
C27 O4 C28 117.4(7)
C5 C4 C3 122.5(8)
C4 C5 C6 119.0(8)
O1 C6 C5 123.5(8)
O1 C6 C1 115.7(7)
C5 C6 C1 120.9(8)
C13 C8 C9 118.5(7)
C13 C8 P1 118.6(6)
C9 C8 P1 122.9(6)
C10 C9 C8 120.5(8)
C9 C10 C11 119.2(8)
C10 C11 C12 122.3(8)
C13 C12 C11 118.0(8)
O2 C13 C12 125.3(7)
O2 C13 C8 113.2(7)
C12 C13 C8 121.5(7)
C16 C15 C20 118.8(7)
C16 C15 P2 120.4(6)
C20 C15 P2 120.7(6)
C17 C16 C15 122.1(8)
C16 C17 C18 118.2(9)
C19 C18 C17 121.2(8)
C18 C19 C20 120.5(8)
O3 C20 C19 125.9(8)
O3 C20 C15 115.0(7)
C19 C20 C15 119.1(8)
C23 C22 C27 121.6(8)
C23 C22 P2 125.5(6)
C27 C22 P2 112.7(6)
C22 C23 C24 123.0(9)
C25 C24 C23 117.0(8)
C24 C25 C26 121.2(8)
C25 C26 C27 119.6(8)
O4 C27 C26 123.5(8)
O4 C27 C22 119.1(7)
C26 C27 C22 117.5(8)
C1_1 O1_1 C4_1 108.2(7)
C1_1 C2_1 C3_1 103.3(8)
C4_1 C3_1 C2_1 102.2(9)
O1_1 C4_1 C3_1 107.8(8)
O1_1 C1_1 C2_1 108.1(8)

loop_
_geom_bond_atom_site_label_1
_geom_bond_atom_site_label_2
_geom_bond_distance
Au1 P1 2.244(2)
Au1 Cl1 2.283(2)
P1 C8 1.796(8)
P1 C1 1.803(8)
P1 P2 2.268(3)
O1 C6 1.374(10)
O1 C7 1.417(10)
C1 C2 1.382(11)
C1 C6 1.397(11)
Au2 P2 2.240(2)
Au2 Cl2 2.283(2)
P2 C15 1.809(7)
P2 C22 1.881(8)
O2 C13 1.366(9)
O2 C14 1.431(9)
C2 C3 1.388(11)
O3 C20 1.358(10)
O3 C21 1.445(10)
C3 C4 1.377(12)
O4 C27 1.362(10)
O4 C28 1.436(10)
C4 C5 1.366(12)
C5 C6 1.383(11)
C8 C13 1.397(11)
C8 C9 1.410(11)
C9 C10 1.376(12)
C10 C11 1.380(12)
C11 C12 1.386(12)
C12 C13 1.385(11)
C15 C16 1.383(12)
C15 C20 1.406(11)
C16 C17 1.377(11)
C17 C18 1.389(13)
C18 C19 1.367(13)
C19 C20 1.389(12)
C22 C23 1.275(12)
C22 C27 1.408(11)
C23 C24 1.410(12)
C24 C25 1.366(12)
C25 C26 1.384(12)
C26 C27 1.397(11)
O1_1 C1_1 1.424(12)
O1_1 C4_1 1.427(12)
C2_1 C1_1 1.480(14)
C2_1 C3_1 1.511(14)
C3_1 C4_1 1.500(14)
